data_7039532
loop_
_publ_author_name
'Paul, Bhaskar'
'Chakrabarti, Kaushik'
'Kundu, Sabuj'

_publ_section_title
;
 Optimum bifunctionality in a 2-(2-pyridyl-2-ol)-1,10-phenanthroline based
 ruthenium complex for transfer hydrogenation of ketones and nitriles:
 impact of the number of 2-hydroxypyridine fragments.
;
_journal_issue 27
_journal_name_full 'Dalton transactions (Cambridge, England : 2003)'
_journal_page_first 11162
_journal_page_last 11171
_journal_paper_doi 10.1039/c6dt01961g
_journal_volume 45
_journal_year 2016
_chemical_formula_moiety 'C54 H43 Cl N3 O P2 Ru, F6 P, 2(C H2 Cl2)'
_chemical_formula_sum 'C56 H47 Cl5 F6 N3 O P3 Ru'
_chemical_formula_weight 1263.19
_space_group_crystal_system triclinic
_space_group_IT_number 2
_space_group_name_Hall '-P 1'
_space_group_name_H-M_alt 'P -1'
_symmetry_space_group_name_Hall '-P 1'
_symmetry_space_group_name_H-M 'P -1'
_atom_sites_solution_hydrogens geom
_atom_sites_solution_primary direct
_audit_creation_date 2016-01-03
_audit_creation_method
;
Olex2 1.2
(compiled 2015.01.26 svn.r3150 for OlexSys, GUI svn.r4998)
;
_audit_update_record
;
2016-02-16 deposited with the CCDC.
2016-06-13 downloaded from the CCDC.
;
_cell_angle_alpha 101.331(5)
_cell_angle_beta 91.090(5)
_cell_angle_gamma 100.225(5)
_cell_formula_units_Z 2
_cell_length_a 11.925(5)
_cell_length_b 14.713(5)
_cell_length_c 15.876(5)
_cell_measurement_reflns_used 3706
_cell_measurement_temperature 100
_cell_measurement_theta_max 25.12
_cell_measurement_theta_min 2.45
_cell_volume 2683.6(17)
_computing_cell_refinement 'SAINT v6.45A (Bruker, 2003)'
_computing_data_reduction 'SAINT v6.45A (Bruker, 2003)'
_computing_molecular_graphics 'Olex2 (Dolomanov et al., 2009)'
_computing_publication_material 'Olex2 (Dolomanov et al., 2009)'
_computing_structure_refinement 'ShelXL (Sheldrick, 2008)'
_computing_structure_solution 'SIR2004 (Burla et al., 2007)'
_diffrn_ambient_temperature 100
_diffrn_measured_fraction_theta_full 0.976
_diffrn_measured_fraction_theta_max 0.976
_diffrn_measurement_device_type 'Bruker APEX-II CCD'
_diffrn_measurement_method '\f and \w scans'
_diffrn_radiation_type MoK\a
_diffrn_radiation_wavelength 0.71069
_diffrn_reflns_av_R_equivalents 0.0303
_diffrn_reflns_av_unetI/netI 0.0625
_diffrn_reflns_Laue_measured_fraction_full 0.976
_diffrn_reflns_Laue_measured_fraction_max 0.976
_diffrn_reflns_limit_h_max 13
_diffrn_reflns_limit_h_min -14
_diffrn_reflns_limit_k_max 17
_diffrn_reflns_limit_k_min -13
_diffrn_reflns_limit_l_max 16
_diffrn_reflns_limit_l_min -18
_diffrn_reflns_number 13852
_diffrn_reflns_point_group_measured_fraction_full 0.976
_diffrn_reflns_point_group_measured_fraction_max 0.976
_diffrn_reflns_theta_full 25.023
_diffrn_reflns_theta_max 25.023
_diffrn_reflns_theta_min 4.079
_diffrn_standards_number 0
_exptl_absorpt_coefficient_mu 0.696
_exptl_absorpt_correction_T_max 0.7452
_exptl_absorpt_correction_T_min 0.6670
_exptl_absorpt_correction_type psi-scan
_exptl_absorpt_process_details
;
SADABS-2014/4 (Bruker,2014/4) was used for absorption correction.
wR2(int) was 0.0627 before and 0.0381 after correction.
The Ratio of minimum to maximum transmission is 0.8951.
The \l/2 correction factor is 0.00150.
;
_exptl_crystal_colour red
_exptl_crystal_colour_primary red
_exptl_crystal_density_diffrn 1.563
_exptl_crystal_description block
_exptl_crystal_F_000 1280
_exptl_crystal_size_max 0.02
_exptl_crystal_size_mid 0.02
_exptl_crystal_size_min 0.02
_refine_diff_density_max 2.153
_refine_diff_density_min -1.602
_refine_diff_density_rms 0.222
_refine_ls_extinction_method none
_refine_ls_goodness_of_fit_ref 1.062
_refine_ls_hydrogen_treatment constr
_refine_ls_matrix_type full
_refine_ls_number_parameters 677
_refine_ls_number_reflns 9255
_refine_ls_number_restraints 0
_refine_ls_restrained_S_all 1.062
_refine_ls_R_factor_all 0.0949
_refine_ls_R_factor_gt 0.0706
_refine_ls_shift/su_max 0.006
_refine_ls_shift/su_mean 0.001
_refine_ls_structure_factor_coef Fsqd
_refine_ls_weighting_details 'w=1/[\s^2^(Fo^2^)+(0.1509P)^2^+5.5840P] where P=(Fo^2^+2Fc^2^)/3'
_refine_ls_weighting_scheme calc
_refine_ls_wR_factor_gt 0.1911
_refine_ls_wR_factor_ref 0.2370
_reflns_Friedel_coverage 0.000
_reflns_number_gt 6969
_reflns_number_total 9255
_reflns_threshold_expression 'I > 2\s(I)'
_cod_data_source_file c6dt01961g2.cif
_cod_data_source_block Complex
_cod_depositor_comments 'Adding full bibliography for 7039532--7039533.cif.'
_cod_database_code 7039532
_shelx_space_group_comment
;
The symmetry employed for this shelxl refinement is uniquely defined
by the following loop, which should always be used as a source of
symmetry information in preference to the above space-group names.
They are only intended as comments.
;
_olex2_refinement_description
;
1. Fixed Uiso
 At 1.2 times of:
  All C(H) groups, All C(H,H) groups
 At 1.5 times of:
  All C(H,H,H) groups
2.a Secondary CH2 refined with riding coordinates:
 C84(H84A,H84B), C85(H85A,H85B)
2.b Aromatic/amide H refined with riding coordinates:
 C20(H20), C54(H54), C23(H23), C29(H29), C15(H15), C45(H45), C49(H49),
 C33(H33), C6(H6), C53(H53), C5(H5), C32(H32), C39(H39), C44(H44), C35(H35),
 C28(H28), C34(H34), C22(H22), C3(H3), C11(H11), C40(H40), C14(H14), C2(H2),
 C31(H31), C16(H16), C25(H25), C52(H52), C27(H27), C12(H12), C9(H9), C18(H18),
 C8(H8), C26(H26), C4(H4), C17(H17), C21(H21), C24(H24), C48(H48), C41(H41),
 C10(H10)
2.c Idealised Me refined as rotating group:
 C37(H37A,H37B,H37C)
;
_shelx_shelxl_version_number 2014/7
_olex2_submission_special_instructions 'No special instructions were received'

loop_
_space_group_symop_operation_xyz
'x, y, z'
'-x, -y, -z'

loop_
_atom_site_label
_atom_site_type_symbol
_atom_site_fract_x
_atom_site_fract_y
_atom_site_fract_z
_atom_site_U_iso_or_equiv
_atom_site_adp_type
_atom_site_occupancy
_atom_site_site_symmetry_order
_atom_site_calc_flag
_atom_site_refinement_flags_posn
Ru1 Ru 0.99983(4) 0.28036(3) 0.30943(3) 0.01711(19) Uani 1 1 d .
Cl5 Cl 1.00797(12) 0.45076(10) 0.35385(9) 0.0203(3) Uani 1 1 d .
P2 P 1.19685(12) 0.30481(10) 0.35623(10) 0.0171(3) Uani 1 1 d .
P1 P 0.80584(12) 0.26852(10) 0.25860(9) 0.0175(3) Uani 1 1 d .
P3 P 0.86955(18) 0.25423(14) 0.85971(12) 0.0388(5) Uani 1 1 d .
Cl1 Cl 0.4165(2) 0.27491(18) 0.99902(16) 0.0638(6) Uani 1 1 d .
Cl2 Cl 0.5644(3) 0.4136(3) 0.9235(2) 0.0908(10) Uani 1 1 d .
Cl3 Cl 0.4694(3) 0.1931(3) 0.7570(2) 0.1140(14) Uani 1 1 d .
F5 F 0.9005(4) 0.1814(3) 0.9150(3) 0.0464(11) Uani 1 1 d .
O1 O 1.0904(4) 0.3777(3) 0.1458(3) 0.0278(10) Uani 1 1 d .
Cl4 Cl 0.5382(6) 0.0712(2) 0.6027(3) 0.161(2) Uani 1 1 d .
F2 F 0.8372(6) 0.3246(4) 0.8023(3) 0.0730(17) Uani 1 1 d .
N1 N 0.9453(4) 0.2649(4) 0.4318(3) 0.0216(11) Uani 1 1 d .
N3 N 1.0509(4) 0.2341(4) 0.1790(3) 0.0234(11) Uani 1 1 d .
F3 F 0.8691(6) 0.1767(4) 0.7757(3) 0.0771(19) Uani 1 1 d .
C20 C 1.2717(5) 0.2443(4) 0.5064(4) 0.0210(13) Uani 1 1 d .
H20 H 1.2978 0.1943 0.4694 0.025 Uiso 1 1 calc R
C54 C 0.9302(5) 0.3284(5) 0.5027(4) 0.0227(13) Uani 1 1 d .
H54 H 0.9457 0.3934 0.5003 0.027 Uiso 1 1 calc R
C13 C 0.7530(5) 0.1633(4) 0.1749(4) 0.0231(13) Uani 1 1 d .
C1 C 0.7049(5) 0.2643(4) 0.3445(4) 0.0201(13) Uani 1 1 d .
C19 C 1.2231(5) 0.3090(4) 0.4720(4) 0.0184(12) Uani 1 1 d .
C23 C 1.1975(5) 0.3913(4) 0.6162(4) 0.0247(14) Uani 1 1 d .
H23 H 1.1723 0.4416 0.6536 0.030 Uiso 1 1 calc R
C51 C 0.9199(5) 0.1724(4) 0.4383(4) 0.0224(13) Uani 1 1 d .
C36 C 1.2678(5) 0.2108(4) 0.2992(4) 0.0204(13) Uani 1 1 d .
C7 C 0.7660(5) 0.3640(4) 0.2116(4) 0.0211(13) Uani 1 1 d .
C29 C 1.4096(5) 0.4262(4) 0.3807(4) 0.0223(13) Uani 1 1 d .
H29 H 1.4299 0.3840 0.4140 0.027 Uiso 1 1 calc R
C15 C 0.6913(6) -0.0053(5) 0.1299(5) 0.0335(16) Uani 1 1 d .
H15 H 0.6753 -0.0659 0.1442 0.040 Uiso 1 1 calc R
C45 C 0.9438(6) -0.0510(5) 0.2869(6) 0.0393(19) Uani 1 1 d .
H45 H 0.9327 -0.1173 0.2829 0.047 Uiso 1 1 calc R
C49 C 0.8550(6) 0.0408(5) 0.5082(5) 0.0393(18) Uani 1 1 d .
H49 H 0.8250 0.0184 0.5569 0.047 Uiso 1 1 calc R
C33 C 1.3633(6) 0.0636(5) 0.2054(4) 0.0340(16) Uani 1 1 d .
H33 H 1.3965 0.0142 0.1737 0.041 Uiso 1 1 calc R
C6 C 0.6192(5) 0.1895(5) 0.3513(4) 0.0264(14) Uani 1 1 d .
H6 H 0.6062 0.1338 0.3077 0.032 Uiso 1 1 calc R
C53 C 0.8930(5) 0.3034(5) 0.5792(4) 0.0297(15) Uani 1 1 d .
H53 H 0.8865 0.3509 0.6280 0.036 Uiso 1 1 calc R
C5 C 0.5518(6) 0.1963(5) 0.4229(5) 0.0315(15) Uani 1 1 d .
H5 H 0.4939 0.1446 0.4283 0.038 Uiso 1 1 calc R
C32 C 1.2853(5) 0.0446(5) 0.2664(4) 0.0285(15) Uani 1 1 d .
H32 H 1.2644 -0.0176 0.2764 0.034 Uiso 1 1 calc R
C39 C 1.1255(6) 0.2439(5) 0.0395(4) 0.0327(16) Uani 1 1 d .
H39 H 1.1510 0.2813 -0.0012 0.039 Uiso 1 1 calc R
C44 C 0.9845(6) -0.0130(4) 0.2201(5) 0.0348(17) Uani 1 1 d .
H44 H 1.0012 -0.0538 0.1695 0.042 Uiso 1 1 calc R
C30 C 1.2980(5) 0.4110(4) 0.3435(4) 0.0180(12) Uani 1 1 d .
C35 C 1.3443(5) 0.2271(5) 0.2369(4) 0.0244(13) Uani 1 1 d .
H35 H 1.3639 0.2887 0.2255 0.029 Uiso 1 1 calc R
N2 N 0.9795(4) 0.1420(4) 0.2951(3) 0.0256(12) Uani 1 1 d .
C28 C 1.4894(5) 0.5018(5) 0.3688(4) 0.0267(14) Uani 1 1 d .
H28 H 1.5645 0.5124 0.3944 0.032 Uiso 1 1 calc R
C34 C 1.3930(6) 0.1545(5) 0.1905(4) 0.0302(15) Uani 1 1 d .
H34 H 1.4465 0.1672 0.1488 0.036 Uiso 1 1 calc R
C50 C 0.8791(6) 0.1396(5) 0.5112(5) 0.0321(16) Uani 1 1 d .
C22 C 1.2448(6) 0.3253(5) 0.6501(4) 0.0296(15) Uani 1 1 d .
H22 H 1.2513 0.3301 0.7106 0.036 Uiso 1 1 calc R
C47 C 0.9387(5) 0.1056(5) 0.3637(5) 0.0283(15) Uani 1 1 d .
C3 C 0.6516(5) 0.3528(5) 0.4778(4) 0.0249(14) Uani 1 1 d .
H3 H 0.6615 0.4089 0.5209 0.030 Uiso 1 1 calc R
C11 C 0.6187(6) 0.4422(5) 0.1693(4) 0.0341(16) Uani 1 1 d .
H11 H 0.5405 0.4470 0.1650 0.041 Uiso 1 1 calc R
C40 C 1.1228(6) 0.1481(6) 0.0215(5) 0.0409(19) Uani 1 1 d .
H40 H 1.1481 0.1192 -0.0318 0.049 Uiso 1 1 calc R
C14 C 0.7332(5) 0.0733(4) 0.1932(4) 0.0242(13) Uani 1 1 d .
H14 H 0.7486 0.0658 0.2500 0.029 Uiso 1 1 calc R
C2 C 0.7201(5) 0.3483(4) 0.4090(4) 0.0212(13) Uani 1 1 d .
H2 H 0.7771 0.4008 0.4045 0.025 Uiso 1 1 calc R
C31 C 1.2376(6) 0.1183(5) 0.3130(4) 0.0272(14) Uani 1 1 d .
H31 H 1.1841 0.1056 0.3547 0.033 Uiso 1 1 calc R
C16 C 0.6727(6) 0.0040(5) 0.0455(5) 0.0394(18) Uani 1 1 d .
H16 H 0.6443 -0.0498 0.0017 0.047 Uiso 1 1 calc R
C25 C 1.2692(5) 0.4737(4) 0.2960(4) 0.0244(14) Uani 1 1 d .
H25 H 1.1935 0.4649 0.2721 0.029 Uiso 1 1 calc R
C52 C 0.8660(6) 0.2100(6) 0.5838(4) 0.0345(17) Uani 1 1 d .
H52 H 0.8388 0.1924 0.6353 0.041 Uiso 1 1 calc R
C27 C 1.4593(6) 0.5631(4) 0.3189(4) 0.0259(14) Uani 1 1 d .
H27 H 1.5148 0.6146 0.3097 0.031 Uiso 1 1 calc R
C12 C 0.6513(6) 0.3733(5) 0.2074(4) 0.0290(15) Uani 1 1 d .
H12 H 0.5955 0.3321 0.2309 0.035 Uiso 1 1 calc R
C9 C 0.8149(6) 0.4966(5) 0.1408(4) 0.0335(16) Uani 1 1 d .
H9 H 0.8711 0.5383 0.1183 0.040 Uiso 1 1 calc R
C46 C 0.9180(5) 0.0076(5) 0.3620(5) 0.0308(16) Uani 1 1 d .
C18 C 0.7365(6) 0.1721(5) 0.0898(4) 0.0303(15) Uani 1 1 d .
H18 H 0.7529 0.2325 0.0753 0.036 Uiso 1 1 calc R
C43 C 1.0030(5) 0.0856(5) 0.2227(4) 0.0287(15) Uani 1 1 d .
C8 C 0.8461(6) 0.4257(5) 0.1786(4) 0.0283(14) Uani 1 1 d .
H8 H 0.9241 0.4199 0.1815 0.034 Uiso 1 1 calc R
C26 C 1.3506(5) 0.5499(5) 0.2828(4) 0.0283(15) Uani 1 1 d .
H26 H 1.3309 0.5920 0.2492 0.034 Uiso 1 1 calc R
C4 C 0.5691(5) 0.2771(5) 0.4852(4) 0.0270(14) Uani 1 1 d .
H4 H 0.5237 0.2809 0.5338 0.032 Uiso 1 1 calc R
C17 C 0.6964(7) 0.0932(5) 0.0265(5) 0.0411(19) Uani 1 1 d .
H17 H 0.6849 0.1003 -0.0311 0.049 Uiso 1 1 calc R
C38 C 1.0894(5) 0.2852(5) 0.1205(4) 0.0269(14) Uani 1 1 d .
C21 C 1.2822(5) 0.2530(4) 0.5954(4) 0.0265(14) Uani 1 1 d .
H21 H 1.3155 0.2086 0.6186 0.032 Uiso 1 1 calc R
C24 C 1.1872(5) 0.3836(4) 0.5278(4) 0.0198(12) Uani 1 1 d .
H24 H 1.1555 0.4290 0.5049 0.024 Uiso 1 1 calc R
C48 C 0.8740(6) -0.0227(5) 0.4371(5) 0.0387(18) Uani 1 1 d .
H48 H 0.8577 -0.0882 0.4376 0.046 Uiso 1 1 calc R
C41 C 1.0832(6) 0.0930(6) 0.0809(5) 0.0375(18) Uani 1 1 d .
H41 H 1.0821 0.0270 0.0690 0.045 Uiso 1 1 calc R
C10 C 0.7020(6) 0.5053(5) 0.1368(5) 0.0347(16) Uani 1 1 d .
H10 H 0.6801 0.5537 0.1120 0.042 Uiso 1 1 calc R
C37 C 1.1261(7) 0.4375(5) 0.0855(5) 0.0380(17) Uani 1 1 d .
H37A H 1.2060 0.4357 0.0732 0.057 Uiso 1 1 calc GR
H37B H 1.1184 0.5024 0.1104 0.057 Uiso 1 1 calc GR
H37C H 1.0781 0.4150 0.0321 0.057 Uiso 1 1 calc GR
C42 C 1.0455(5) 0.1376(5) 0.1579(4) 0.0295(15) Uani 1 1 d .
C84 C 0.5775(10) 0.1695(8) 0.6853(7) 0.077(3) Uani 1 1 d .
H84A H 0.6019 0.2254 0.6596 0.092 Uiso 1 1 calc R
H84B H 0.6443 0.1606 0.7188 0.092 Uiso 1 1 calc R
C85 C 0.5558(8) 0.3117(7) 0.9660(6) 0.059(2) Uani 1 1 d .
H85A H 0.6113 0.3241 1.0158 0.071 Uiso 1 1 calc R
H85B H 0.5761 0.2604 0.9219 0.071 Uiso 1 1 calc R
F7 F 0.7385(5) 0.2113(8) 0.8646(6) 0.142(4) Uani 1 1 d .
F9 F 0.8606(13) 0.3245(6) 0.9444(5) 0.193(6) Uani 1 1 d .
F8 F 0.9946(6) 0.2925(7) 0.8556(8) 0.173(5) Uani 1 1 d .

loop_
_atom_site_aniso_label
_atom_site_aniso_U_11
_atom_site_aniso_U_22
_atom_site_aniso_U_33
_atom_site_aniso_U_23
_atom_site_aniso_U_13
_atom_site_aniso_U_12
Ru1 0.0160(3) 0.0137(3) 0.0208(3) 0.00213(19) -0.00184(19) 0.00223(19)
Cl5 0.0216(7) 0.0142(7) 0.0247(7) 0.0022(6) 0.0002(6) 0.0039(5)
P2 0.0159(8) 0.0146(7) 0.0204(8) 0.0032(6) -0.0010(6) 0.0022(6)
P1 0.0149(8) 0.0160(8) 0.0202(8) 0.0007(6) -0.0023(6) 0.0027(6)
P3 0.0521(12) 0.0344(11) 0.0294(10) -0.0020(8) -0.0086(8) 0.0170(9)
Cl1 0.0617(15) 0.0612(15) 0.0645(15) 0.0138(12) 0.0088(12) -0.0011(12)
Cl2 0.0708(18) 0.122(3) 0.103(2) 0.074(2) 0.0108(16) 0.0226(17)
Cl3 0.073(2) 0.192(4) 0.088(2) 0.067(3) -0.0086(17) 0.014(2)
F5 0.047(3) 0.059(3) 0.042(3) 0.021(2) -0.002(2) 0.023(2)
O1 0.031(2) 0.030(3) 0.023(2) 0.0073(19) 0.0051(19) 0.004(2)
Cl4 0.322(7) 0.059(2) 0.095(3) -0.0027(17) -0.090(4) 0.051(3)
F2 0.135(5) 0.047(3) 0.046(3) 0.007(2) -0.011(3) 0.045(3)
N1 0.015(2) 0.022(3) 0.028(3) 0.011(2) -0.005(2) -0.003(2)
N3 0.025(3) 0.020(3) 0.022(3) -0.004(2) -0.003(2) 0.005(2)
F3 0.147(6) 0.044(3) 0.042(3) -0.001(2) -0.012(3) 0.037(3)
C20 0.017(3) 0.018(3) 0.027(3) 0.004(2) -0.001(2) 0.001(2)
C54 0.018(3) 0.026(3) 0.023(3) 0.006(3) -0.001(2) 0.003(3)
C13 0.024(3) 0.019(3) 0.025(3) 0.000(2) 0.000(3) 0.006(3)
C1 0.020(3) 0.024(3) 0.019(3) 0.007(2) 0.000(2) 0.010(2)
C19 0.010(3) 0.018(3) 0.024(3) 0.001(2) -0.002(2) -0.003(2)
C23 0.021(3) 0.023(3) 0.028(3) 0.002(3) 0.003(3) 0.004(3)
C51 0.017(3) 0.018(3) 0.033(3) 0.011(3) -0.008(2) -0.001(2)
C36 0.019(3) 0.015(3) 0.026(3) 0.002(2) -0.006(2) 0.003(2)
C7 0.022(3) 0.018(3) 0.021(3) -0.002(2) -0.003(2) 0.002(2)
C29 0.017(3) 0.018(3) 0.030(3) 0.002(3) -0.005(2) -0.001(2)
C15 0.036(4) 0.017(3) 0.042(4) -0.003(3) -0.002(3) 0.000(3)
C45 0.028(4) 0.013(3) 0.072(6) 0.005(3) -0.013(4) -0.002(3)
C49 0.033(4) 0.034(4) 0.057(5) 0.030(4) 0.000(3) 0.000(3)
C33 0.037(4) 0.029(4) 0.033(4) -0.008(3) -0.004(3) 0.011(3)
C6 0.019(3) 0.022(3) 0.035(4) 0.001(3) -0.005(3) 0.003(3)
C53 0.022(3) 0.038(4) 0.027(4) 0.005(3) -0.001(3) 0.004(3)
C5 0.022(3) 0.029(4) 0.043(4) 0.012(3) 0.002(3) -0.002(3)
C32 0.022(3) 0.021(3) 0.042(4) 0.006(3) -0.008(3) 0.005(3)
C39 0.027(4) 0.049(5) 0.022(3) 0.008(3) 0.002(3) 0.008(3)
C44 0.038(4) 0.013(3) 0.050(4) -0.009(3) -0.008(3) 0.013(3)
C30 0.019(3) 0.015(3) 0.023(3) 0.004(2) 0.002(2) 0.009(2)
C35 0.026(3) 0.023(3) 0.024(3) 0.003(3) 0.004(3) 0.005(3)
N2 0.018(3) 0.024(3) 0.032(3) 0.005(2) -0.006(2) -0.003(2)
C28 0.022(3) 0.028(4) 0.029(4) 0.005(3) 0.000(3) 0.004(3)
C34 0.023(3) 0.034(4) 0.029(4) -0.005(3) -0.002(3) 0.005(3)
C50 0.021(3) 0.032(4) 0.045(4) 0.016(3) -0.006(3) 0.002(3)
C22 0.029(4) 0.034(4) 0.022(3) 0.005(3) -0.004(3) -0.001(3)
C47 0.012(3) 0.027(3) 0.046(4) 0.013(3) -0.007(3) -0.001(3)
C3 0.022(3) 0.029(4) 0.024(3) 0.004(3) 0.002(3) 0.005(3)
C11 0.033(4) 0.041(4) 0.029(4) 0.005(3) -0.004(3) 0.015(3)
C40 0.035(4) 0.051(5) 0.031(4) -0.016(3) -0.002(3) 0.020(4)
C14 0.022(3) 0.024(3) 0.025(3) 0.003(3) -0.003(3) 0.005(3)
C2 0.021(3) 0.021(3) 0.020(3) 0.000(2) -0.002(2) 0.005(2)
C31 0.031(4) 0.025(3) 0.026(3) 0.002(3) -0.009(3) 0.010(3)
C16 0.041(4) 0.030(4) 0.039(4) -0.010(3) -0.009(3) 0.006(3)
C25 0.023(3) 0.023(3) 0.025(3) 0.004(3) 0.003(3) -0.001(3)
C52 0.026(4) 0.052(5) 0.029(4) 0.019(3) 0.001(3) 0.005(3)
C27 0.032(4) 0.018(3) 0.027(3) 0.002(3) 0.008(3) 0.003(3)
C12 0.025(3) 0.028(4) 0.033(4) 0.008(3) 0.000(3) 0.004(3)
C9 0.032(4) 0.032(4) 0.036(4) 0.011(3) -0.002(3) 0.000(3)
C46 0.021(3) 0.018(3) 0.052(4) 0.008(3) -0.010(3) -0.001(3)
C18 0.039(4) 0.026(4) 0.026(3) 0.003(3) 0.002(3) 0.007(3)
C43 0.023(3) 0.026(4) 0.035(4) -0.002(3) -0.008(3) 0.007(3)
C8 0.028(4) 0.029(4) 0.030(4) 0.010(3) -0.002(3) 0.007(3)
C26 0.018(3) 0.032(4) 0.033(4) 0.007(3) 0.000(3) 0.000(3)
C4 0.018(3) 0.037(4) 0.028(3) 0.005(3) 0.007(3) 0.010(3)
C17 0.058(5) 0.035(4) 0.025(4) -0.002(3) -0.015(3) 0.007(4)
C38 0.019(3) 0.042(4) 0.021(3) 0.003(3) 0.002(2) 0.011(3)
C21 0.027(3) 0.023(3) 0.030(3) 0.014(3) -0.010(3) -0.002(3)
C24 0.014(3) 0.017(3) 0.028(3) 0.005(2) -0.006(2) 0.000(2)
C48 0.028(4) 0.024(4) 0.068(5) 0.024(4) -0.005(4) -0.003(3)
C41 0.026(4) 0.045(4) 0.035(4) -0.013(3) -0.005(3) 0.011(3)
C10 0.034(4) 0.034(4) 0.039(4) 0.009(3) -0.005(3) 0.014(3)
C37 0.047(4) 0.038(4) 0.030(4) 0.011(3) 0.008(3) 0.007(3)
C42 0.021(3) 0.034(4) 0.028(3) -0.009(3) -0.011(3) 0.007(3)
C84 0.096(9) 0.064(7) 0.072(7) 0.019(6) -0.011(6) 0.018(6)
C85 0.066(6) 0.067(6) 0.056(6) 0.025(5) 0.014(5) 0.029(5)
F7 0.050(4) 0.295(12) 0.147(7) 0.156(8) 0.038(4) 0.084(6)
F9 0.444(19) 0.105(6) 0.054(4) -0.024(4) -0.041(7) 0.168(9)
F8 0.074(5) 0.200(10) 0.261(12) 0.186(10) -0.066(6) -0.081(6)

loop_
_atom_type_symbol
_atom_type_description
_atom_type_scat_dispersion_real
_atom_type_scat_dispersion_imag
_atom_type_scat_source
C C 0.0033 0.0016 'International Tables Vol C Tables 4.2.6.8 and 6.1.1.4'
H H 0.0000 0.0000 'International Tables Vol C Tables 4.2.6.8 and 6.1.1.4'
N N 0.0061 0.0033 'International Tables Vol C Tables 4.2.6.8 and 6.1.1.4'
O O 0.0106 0.0060 'International Tables Vol C Tables 4.2.6.8 and 6.1.1.4'
F F 0.0171 0.0103 'International Tables Vol C Tables 4.2.6.8 and 6.1.1.4'
P P 0.1023 0.0942 'International Tables Vol C Tables 4.2.6.8 and 6.1.1.4'
Cl Cl 0.1484 0.1585 'International Tables Vol C Tables 4.2.6.8 and 6.1.1.4'
Ru Ru -1.2594 0.8363 'International Tables Vol C Tables 4.2.6.8 and 6.1.1.4'

loop_
_geom_angle_atom_site_label_1
_geom_angle_atom_site_label_2
_geom_angle_atom_site_label_3
_geom_angle
P2 Ru1 Cl5 88.50(5)
P2 Ru1 P1 175.09(5)
P1 Ru1 Cl5 87.50(5)
N1 Ru1 Cl5 88.78(15)
N1 Ru1 P2 92.40(13)
N1 Ru1 P1 90.36(14)
N1 Ru1 N3 156.2(2)
N3 Ru1 Cl5 114.97(14)
N3 Ru1 P2 87.56(14)
N3 Ru1 P1 91.54(14)
N2 Ru1 Cl5 168.87(16)
N2 Ru1 P2 93.40(15)
N2 Ru1 P1 91.06(15)
N2 Ru1 N1 80.2(2)
N2 Ru1 N3 76.1(2)
C19 P2 Ru1 114.79(18)
C36 P2 Ru1 111.75(19)
C36 P2 C19 105.8(3)
C30 P2 Ru1 121.33(19)
C30 P2 C19 100.2(3)
C30 P2 C36 101.0(3)
C13 P1 Ru1 113.9(2)
C13 P1 C1 105.7(3)
C13 P1 C7 102.6(3)
C1 P1 Ru1 112.82(19)
C1 P1 C7 100.7(3)
C7 P1 Ru1 119.48(19)
F2 P3 F5 178.4(3)
F3 P3 F5 88.9(3)
F3 P3 F2 89.6(3)
F3 P3 F7 87.2(5)
F7 P3 F5 88.6(3)
F7 P3 F2 90.8(4)
F9 P3 F5 89.0(3)
F9 P3 F2 92.4(4)
F9 P3 F3 174.9(7)
F9 P3 F7 88.0(7)
F8 P3 F5 90.0(3)
F8 P3 F2 90.7(4)
F8 P3 F3 92.2(6)
F8 P3 F7 178.4(5)
F8 P3 F9 92.5(8)
C38 O1 C37 117.7(5)
C54 N1 Ru1 132.2(4)
C54 N1 C51 115.8(5)
C51 N1 Ru1 112.0(4)
C38 N3 Ru1 129.7(4)
C38 N3 C42 118.0(5)
C42 N3 Ru1 112.3(4)
C19 C20 H20 120.1
C19 C20 C21 119.8(6)
C21 C20 H20 120.1
N1 C54 H54 118.3
N1 C54 C53 123.4(6)
C53 C54 H54 118.3
C14 C13 P1 121.6(5)
C14 C13 C18 118.3(6)
C18 C13 P1 120.0(5)
C6 C1 P1 126.8(5)
C6 C1 C2 119.2(6)
C2 C1 P1 114.1(5)
C20 C19 P2 125.5(5)
C20 C19 C24 119.2(6)
C24 C19 P2 115.3(4)
C22 C23 H23 120.0
C24 C23 H23 120.0
C24 C23 C22 119.9(6)
N1 C51 C50 125.3(6)
N1 C51 C47 115.5(6)
C50 C51 C47 119.1(6)
C35 C36 P2 121.4(5)
C35 C36 C31 118.2(6)
C31 C36 P2 120.2(5)
C12 C7 P1 119.3(5)
C8 C7 P1 121.7(5)
C8 C7 C12 119.0(6)
C30 C29 H29 119.8
C28 C29 H29 119.8
C28 C29 C30 120.3(6)
C14 C15 H15 119.9
C14 C15 C16 120.2(7)
C16 C15 H15 119.9
C44 C45 H45 120.0
C44 C45 C46 119.9(6)
C46 C45 H45 120.0
C50 C49 H49 119.2
C48 C49 H49 119.2
C48 C49 C50 121.7(7)
C32 C33 H33 119.9
C32 C33 C34 120.2(6)
C34 C33 H33 119.9
C1 C6 H6 120.1
C1 C6 C5 119.7(6)
C5 C6 H6 120.1
C54 C53 H53 120.1
C52 C53 C54 119.7(6)
C52 C53 H53 120.1
C6 C5 H5 119.9
C4 C5 C6 120.2(6)
C4 C5 H5 119.9
C33 C32 H32 120.4
C33 C32 C31 119.2(6)
C31 C32 H32 120.4
C40 C39 H39 120.9
C40 C39 C38 118.3(7)
C38 C39 H39 120.9
C45 C44 H44 118.8
C45 C44 C43 122.4(7)
C43 C44 H44 118.8
C29 C30 P2 118.5(4)
C25 C30 P2 122.2(4)
C25 C30 C29 119.2(5)
C36 C35 H35 119.4
C36 C35 C34 121.2(6)
C34 C35 H35 119.4
C47 N2 Ru1 115.9(4)
C43 N2 Ru1 123.1(5)
C43 N2 C47 121.1(6)
C29 C28 H28 120.2
C29 C28 C27 119.5(6)
C27 C28 H28 120.2
C33 C34 C35 120.0(6)
C33 C34 H34 120.0
C35 C34 H34 120.0
C51 C50 C49 119.1(7)
C51 C50 C52 116.0(6)
C49 C50 C52 124.9(7)
C23 C22 H22 120.2
C21 C22 C23 119.7(6)
C21 C22 H22 120.2
N2 C47 C51 116.3(6)
N2 C47 C46 122.1(7)
C46 C47 C51 121.6(6)
C2 C3 H3 119.6
C4 C3 H3 119.6
C4 C3 C2 120.8(6)
C12 C11 H11 120.1
C12 C11 C10 119.9(6)
C10 C11 H11 120.1
C39 C40 H40 119.7
C39 C40 C41 120.7(7)
C41 C40 H40 119.7
C13 C14 H14 119.4
C15 C14 C13 121.2(6)
C15 C14 H14 119.4
C1 C2 H2 120.3
C3 C2 C1 119.5(6)
C3 C2 H2 120.3
C36 C31 H31 119.4
C32 C31 C36 121.1(6)
C32 C31 H31 119.4
C15 C16 H16 120.6
C17 C16 C15 118.7(6)
C17 C16 H16 120.6
C30 C25 H25 119.7
C30 C25 C26 120.6(6)
C26 C25 H25 119.7
C53 C52 C50 119.6(6)
C53 C52 H52 120.2
C50 C52 H52 120.2
C28 C27 H27 119.5
C26 C27 C28 120.9(6)
C26 C27 H27 119.5
C7 C12 H12 119.8
C11 C12 C7 120.3(6)
C11 C12 H12 119.8
C8 C9 H9 120.3
C10 C9 H9 120.3
C10 C9 C8 119.3(7)
C45 C46 C47 116.7(7)
C45 C46 C48 126.0(6)
C47 C46 C48 117.3(7)
C13 C18 H18 119.8
C17 C18 C13 120.3(6)
C17 C18 H18 119.8
C44 C43 C42 129.6(6)
N2 C43 C44 117.8(6)
N2 C43 C42 112.6(6)
C7 C8 C9 121.5(6)
C7 C8 H8 119.3
C9 C8 H8 119.3
C25 C26 H26 120.3
C27 C26 C25 119.4(6)
C27 C26 H26 120.3
C5 C4 C3 120.5(6)
C5 C4 H4 119.7
C3 C4 H4 119.7
C16 C17 H17 119.4
C18 C17 C16 121.2(7)
C18 C17 H17 119.4
O1 C38 N3 114.0(5)
O1 C38 C39 123.6(6)
N3 C38 C39 122.4(6)
C20 C21 H21 119.6
C22 C21 C20 120.9(6)
C22 C21 H21 119.6
C19 C24 H24 119.8
C23 C24 C19 120.4(6)
C23 C24 H24 119.8
C49 C48 C46 121.2(6)
C49 C48 H48 119.4
C46 C48 H48 119.4
C40 C41 H41 121.0
C42 C41 C40 118.1(7)
C42 C41 H41 121.0
C11 C10 H10 120.0
C9 C10 C11 120.0(7)
C9 C10 H10 120.0
O1 C37 H37A 109.5
O1 C37 H37B 109.5
O1 C37 H37C 109.5
H37A C37 H37B 109.5
H37A C37 H37C 109.5
H37B C37 H37C 109.5
N3 C42 C43 115.9(6)
N3 C42 C41 122.5(7)
C41 C42 C43 121.6(7)
Cl3 C84 H84A 108.5
Cl3 C84 H84B 108.5
Cl4 C84 Cl3 115.0(7)
Cl4 C84 H84A 108.5
Cl4 C84 H84B 108.5
H84A C84 H84B 107.5
Cl1 C85 H85A 109.3
Cl1 C85 H85B 109.3
Cl2 C85 Cl1 111.4(5)
Cl2 C85 H85A 109.3
Cl2 C85 H85B 109.3
H85A C85 H85B 108.0

loop_
_geom_bond_atom_site_label_1
_geom_bond_atom_site_label_2
_geom_bond_distance
Ru1 Cl5 2.4512(16)
Ru1 P2 2.3937(18)
Ru1 P1 2.4007(17)
Ru1 N1 2.101(5)
Ru1 N3 2.183(5)
Ru1 N2 1.973(5)
P2 C19 1.846(6)
P2 C36 1.844(6)
P2 C30 1.844(6)
P1 C13 1.836(6)
P1 C1 1.839(6)
P1 C7 1.841(6)
P3 F5 1.598(5)
P3 F2 1.598(5)
P3 F3 1.574(5)
P3 F7 1.587(7)
P3 F9 1.545(7)
P3 F8 1.505(7)
Cl1 C85 1.775(10)
Cl2 C85 1.749(9)
Cl3 C84 1.771(12)
O1 C38 1.338(8)
O1 C37 1.443(8)
Cl4 C84 1.739(11)
N1 C54 1.352(8)
N1 C51 1.366(8)
N3 C38 1.345(8)
N3 C42 1.382(9)
C20 H20 0.9500
C20 C19 1.388(9)
C20 C21 1.394(9)
C54 H54 0.9500
C54 C53 1.396(9)
C13 C14 1.391(9)
C13 C18 1.396(9)
C1 C6 1.385(9)
C1 C2 1.422(8)
C19 C24 1.405(8)
C23 H23 0.9500
C23 C22 1.392(9)
C23 C24 1.387(9)
C51 C50 1.402(9)
C51 C47 1.431(10)
C36 C35 1.384(9)
C36 C31 1.405(9)
C7 C12 1.400(9)
C7 C8 1.382(9)
C29 H29 0.9500
C29 C30 1.408(8)
C29 C28 1.376(9)
C15 H15 0.9500
C15 C14 1.384(9)
C15 C16 1.391(11)
C45 H45 0.9500
C45 C44 1.352(11)
C45 C46 1.401(11)
C49 H49 0.9500
C49 C50 1.422(10)
C49 C48 1.367(12)
C33 H33 0.9500
C33 C32 1.389(10)
C33 C34 1.389(10)
C6 H6 0.9500
C6 C5 1.403(9)
C53 H53 0.9500
C53 C52 1.372(10)
C5 H5 0.9500
C5 C4 1.370(10)
C32 H32 0.9500
C32 C31 1.403(9)
C39 H39 0.9500
C39 C40 1.375(11)
C39 C38 1.420(9)
C44 H44 0.9500
C44 C43 1.420(9)
C30 C25 1.383(9)
C35 H35 0.9500
C35 C34 1.396(9)
N2 C47 1.366(9)
N2 C43 1.345(9)
C28 H28 0.9500
C28 C27 1.399(9)
C34 H34 0.9500
C50 C52 1.422(11)
C22 H22 0.9500
C22 C21 1.380(10)
C47 C46 1.415(9)
C3 H3 0.9500
C3 C2 1.376(9)
C3 C4 1.374(9)
C11 H11 0.9500
C11 C12 1.384(10)
C11 C10 1.413(10)
C40 H40 0.9500
C40 C41 1.396(11)
C14 H14 0.9500
C2 H2 0.9500
C31 H31 0.9500
C16 H16 0.9500
C16 C17 1.386(11)
C25 H25 0.9500
C25 C26 1.399(9)
C52 H52 0.9500
C27 H27 0.9500
C27 C26 1.371(9)
C12 H12 0.9500
C9 H9 0.9500
C9 C8 1.400(9)
C9 C10 1.376(10)
C46 C48 1.430(11)
C18 H18 0.9500
C18 C17 1.383(9)
C43 C42 1.446(10)
C8 H8 0.9500
C26 H26 0.9500
C4 H4 0.9500
C17 H17 0.9500
C21 H21 0.9500
C24 H24 0.9500
C48 H48 0.9500
C41 H41 0.9500
C41 C42 1.393(9)
C10 H10 0.9500
C37 H37A 0.9800
C37 H37B 0.9800
C37 H37C 0.9800
C84 H84A 0.9900
C84 H84B 0.9900
C85 H85A 0.9900
C85 H85B 0.9900

loop_
_geom_torsion_atom_site_label_1
_geom_torsion_atom_site_label_2
_geom_torsion_atom_site_label_3
_geom_torsion_atom_site_label_4
_geom_torsion
Ru1 P2 C19 C20 115.2(5)
Ru1 P2 C19 C24 -63.2(4)
Ru1 P2 C36 C35 106.8(5)
Ru1 P2 C36 C31 -67.6(5)
Ru1 P2 C30 C29 173.2(4)
Ru1 P2 C30 C25 -9.5(6)
Ru1 P1 C13 C14 69.6(5)
Ru1 P1 C13 C18 -107.6(5)
Ru1 P1 C1 C6 -114.8(5)
Ru1 P1 C1 C2 65.1(5)
Ru1 P1 C7 C12 -159.7(4)
Ru1 P1 C7 C8 21.7(6)
Ru1 N1 C54 C53 -179.8(4)
Ru1 N1 C51 C50 -178.5(5)
Ru1 N1 C51 C47 2.1(6)
Ru1 N3 C38 O1 -3.7(8)
Ru1 N3 C38 C39 176.2(5)
Ru1 N3 C42 C43 2.8(7)
Ru1 N3 C42 C41 -174.4(5)
Ru1 N2 C47 C51 -2.3(7)
Ru1 N2 C47 C46 178.9(5)
Ru1 N2 C43 C44 -179.8(4)
Ru1 N2 C43 C42 0.6(7)
P2 C19 C24 C23 176.9(4)
P2 C36 C35 C34 -176.4(5)
P2 C36 C31 C32 175.9(5)
P2 C30 C25 C26 -175.5(5)
P1 C13 C14 C15 178.8(5)
P1 C13 C18 C17 -179.8(6)
P1 C1 C6 C5 177.6(5)
P1 C1 C2 C3 -178.3(5)
P1 C7 C12 C11 -177.4(5)
P1 C7 C8 C9 178.3(5)
N1 C54 C53 C52 -2.3(10)
N1 C51 C50 C49 179.3(6)
N1 C51 C50 C52 -1.3(9)
N1 C51 C47 N2 0.0(8)
N1 C51 C47 C46 178.8(5)
C20 C19 C24 C23 -1.6(8)
C54 N1 C51 C50 0.7(9)
C54 N1 C51 C47 -178.6(5)
C54 C53 C52 C50 1.6(10)
C13 P1 C1 C6 10.3(6)
C13 P1 C1 C2 -169.9(4)
C13 P1 C7 C12 73.2(5)
C13 P1 C7 C8 -105.4(5)
C13 C18 C17 C16 -0.6(12)
C1 P1 C13 C14 -54.8(6)
C1 P1 C13 C18 128.0(5)
C1 P1 C7 C12 -35.6(5)
C1 P1 C7 C8 145.7(5)
C1 C6 C5 C4 1.1(10)
C19 P2 C36 C35 -127.5(5)
C19 P2 C36 C31 58.0(5)
C19 P2 C30 C29 45.8(5)
C19 P2 C30 C25 -136.9(5)
C19 C20 C21 C22 0.0(9)
C23 C22 C21 C20 -0.9(9)
C51 N1 C54 C53 1.1(8)
C51 C50 C52 C53 0.1(9)
C51 C47 C46 C45 -177.4(6)
C51 C47 C46 C48 2.0(9)
C36 P2 C19 C20 -8.6(6)
C36 P2 C19 C24 173.1(4)
C36 P2 C30 C29 -62.7(5)
C36 P2 C30 C25 114.6(5)
C36 C35 C34 C33 1.3(10)
C7 P1 C13 C14 -159.8(5)
C7 P1 C13 C18 22.9(6)
C7 P1 C1 C6 116.7(6)
C7 P1 C1 C2 -63.4(5)
C29 C30 C25 C26 1.8(9)
C29 C28 C27 C26 1.2(10)
C15 C16 C17 C18 -0.8(12)
C45 C44 C43 N2 0.4(10)
C45 C44 C43 C42 180.0(7)
C45 C46 C48 C49 178.0(7)
C49 C50 C52 C53 179.4(6)
C33 C32 C31 C36 -0.2(9)
C6 C1 C2 C3 1.6(9)
C6 C5 C4 C3 0.8(10)
C32 C33 C34 C35 -0.1(10)
C39 C40 C41 C42 0.8(10)
C44 C45 C46 C47 -1.1(10)
C44 C45 C46 C48 179.6(7)
C44 C43 C42 N3 178.1(6)
C44 C43 C42 C41 -4.6(11)
C30 P2 C19 C20 -113.2(5)
C30 P2 C19 C24 68.4(5)
C30 P2 C36 C35 -23.5(6)
C30 P2 C36 C31 162.0(5)
C30 C29 C28 C27 -0.7(10)
C30 C25 C26 C27 -1.2(10)
C35 C36 C31 C32 1.3(9)
N2 C47 C46 C45 1.3(9)
N2 C47 C46 C48 -179.3(6)
N2 C43 C42 N3 -2.3(8)
N2 C43 C42 C41 174.9(6)
C28 C29 C30 P2 176.5(5)
C28 C29 C30 C25 -0.8(9)
C28 C27 C26 C25 -0.3(10)
C34 C33 C32 C31 -0.4(10)
C50 C51 C47 N2 -179.4(5)
C50 C51 C47 C46 -0.6(9)
C50 C49 C48 C46 -0.6(11)
C22 C23 C24 C19 0.6(9)
C47 C51 C50 C49 -1.4(9)
C47 C51 C50 C52 178.0(6)
C47 N2 C43 C44 -0.2(9)
C47 N2 C43 C42 -179.8(5)
C47 C46 C48 C49 -1.4(10)
C40 C39 C38 O1 178.6(6)
C40 C39 C38 N3 -1.2(10)
C40 C41 C42 N3 -3.1(10)
C40 C41 C42 C43 179.9(6)
C14 C13 C18 C17 2.9(10)
C14 C15 C16 C17 -0.3(11)
C2 C1 C6 C5 -2.3(9)
C2 C3 C4 C5 -1.4(10)
C31 C36 C35 C34 -1.9(9)
C16 C15 C14 C13 2.7(10)
C12 C7 C8 C9 -0.4(10)
C12 C11 C10 C9 1.8(11)
C46 C45 C44 C43 0.3(11)
C18 C13 C14 C15 -4.0(9)
C43 N2 C47 C51 178.1(5)
C43 N2 C47 C46 -0.7(9)
C8 C7 C12 C11 1.2(10)
C8 C9 C10 C11 -0.9(11)
C4 C3 C2 C1 0.2(9)
C38 N3 C42 C43 -179.7(5)
C38 N3 C42 C41 3.1(9)
C38 C39 C40 C41 1.3(10)
C21 C20 C19 P2 -177.1(4)
C21 C20 C19 C24 1.3(8)
C24 C23 C22 C21 0.6(9)
C48 C49 C50 C51 2.1(10)
C48 C49 C50 C52 -177.3(7)
C10 C11 C12 C7 -2.0(10)
C10 C9 C8 C7 0.2(11)
C37 O1 C38 N3 -177.5(5)
C37 O1 C38 C39 2.6(9)
C42 N3 C38 O1 179.2(5)
C42 N3 C38 C39 -0.9(9)
